data_2233208
loop_
_publ_author_name
'Al-Salahi, Rashad'
'Geffken, Detlef'
'Bari, Ahmed'

_publ_section_title
;
 2-Ethoxy-5-methylbis[1,2,4]triazolo[1,5-<i>a</i>:4',3'-<i>c</i>]quinazoline
;
_journal_coeditor_code IS5002
_journal_issue 1
_journal_name_full 'Acta Crystallographica Section E'
_journal_page_first o101
_journal_paper_doi 10.1107/S1600536811052810
_journal_volume 68
_journal_year 2012
_chemical_formula_iupac 'C13 H12 N6 O'
_chemical_formula_moiety 'C13 H12 N6 O'
_chemical_formula_sum 'C13 H12 N6 O'
_chemical_formula_weight 268.29
_chemical_name_systematic
;
2-Ethoxy-5-methylbis[1,2,4]triazolo[1,5-<i>a</i>:4',3'-<i>c</i>]quinazoline
;
_space_group_IT_number 14
_symmetry_cell_setting monoclinic
_symmetry_space_group_name_Hall '-P 2ybc'
_symmetry_space_group_name_H-M 'P 1 21/c 1'
_atom_sites_solution_hydrogens geom
_atom_sites_solution_primary direct
_atom_sites_solution_secondary difmap
_audit_creation_method SHELXL-97
_cell_angle_alpha 90.00
_cell_angle_beta 109.051(2)
_cell_angle_gamma 90.00
_cell_formula_units_Z 4
_cell_length_a 7.4121(11)
_cell_length_b 19.240(3)
_cell_length_c 9.3096(14)
_cell_measurement_reflns_used 210
_cell_measurement_temperature 153(2)
_cell_measurement_theta_max 27.0
_cell_measurement_theta_min 1.2
_cell_volume 1254.9(3)
_computing_cell_refinement 'SAINT (Bruker, 1998)'
_computing_data_collection 'SMART (Bruker, 1998)'
_computing_data_reduction 'SAINT (Bruker, 1998)'
_computing_molecular_graphics 'SHELXTL (Sheldrick, 2008)'
_computing_publication_material
;
<i>publCIF</i> (Westrip, 2010)
;
_computing_structure_refinement 'SHELXL97 (Sheldrick, 2008)'
_computing_structure_solution 'SHELXS97 (Sheldrick, 2008)'
_diffrn_ambient_temperature 153(2)
_diffrn_measured_fraction_theta_full 0.991
_diffrn_measured_fraction_theta_max 0.991
_diffrn_measurement_device_type 'Bruker SMART APEX CCD area-detector'
_diffrn_measurement_method '\w scan'
_diffrn_radiation_monochromator graphite
_diffrn_radiation_source 'fine-focus sealed tube'
_diffrn_radiation_type MoK\a
_diffrn_radiation_wavelength 0.71073
_diffrn_reflns_av_R_equivalents 0.0532
_diffrn_reflns_av_sigmaI/netI 0.0692
_diffrn_reflns_limit_h_max 9
_diffrn_reflns_limit_h_min -9
_diffrn_reflns_limit_k_max 24
_diffrn_reflns_limit_k_min -24
_diffrn_reflns_limit_l_max 11
_diffrn_reflns_limit_l_min 0
_diffrn_reflns_number 2851
_diffrn_reflns_theta_full 27.50
_diffrn_reflns_theta_max 27.50
_diffrn_reflns_theta_min 2.55
_exptl_absorpt_coefficient_mu 0.098
_exptl_absorpt_correction_T_max 0.9951
_exptl_absorpt_correction_T_min 0.9591
_exptl_absorpt_correction_type multi-scan
_exptl_absorpt_process_details '(SADABS; Bruker, 1998)'
_exptl_crystal_colour colourless
_exptl_crystal_density_diffrn 1.420
_exptl_crystal_density_method 'not measured'
_exptl_crystal_description plate
_exptl_crystal_F_000 560
_exptl_crystal_size_max 0.43
_exptl_crystal_size_mid 0.21
_exptl_crystal_size_min 0.05
_refine_diff_density_max 0.293
_refine_diff_density_min -0.240
_refine_ls_extinction_method none
_refine_ls_goodness_of_fit_ref 0.907
_refine_ls_hydrogen_treatment constr
_refine_ls_matrix_type full
_refine_ls_number_parameters 183
_refine_ls_number_reflns 2851
_refine_ls_number_restraints 0
_refine_ls_restrained_S_all 0.907
_refine_ls_R_factor_all 0.0989
_refine_ls_R_factor_gt 0.0551
_refine_ls_shift/su_max 0.044
_refine_ls_shift/su_mean 0.002
_refine_ls_structure_factor_coef Fsqd
_refine_ls_weighting_details 'calc w=1/[\s^2^(Fo^2^)+(0.0720P)^2^+0.0000P] where P=(Fo^2^+2Fc^2^)/3'
_refine_ls_weighting_scheme calc
_refine_ls_wR_factor_gt 0.1162
_refine_ls_wR_factor_ref 0.1343
_reflns_number_gt 1817
_reflns_number_total 2851
_reflns_threshold_expression I>2sigma(I)
_cod_data_source_file is5002.cif
_cod_data_source_block I
_cod_original_sg_symbol_H-M 'P 21/c'
_cod_database_code 2233208
_cod_database_fobs_code 2233208

loop_
_symmetry_equiv_pos_as_xyz
'x, y, z'
'-x, y+1/2, -z+1/2'
'-x, -y, -z'
'x, -y-1/2, z-1/2'

loop_
_atom_site_type_symbol
_atom_site_label
_atom_site_fract_x
_atom_site_fract_y
_atom_site_fract_z
_atom_site_U_iso_or_equiv
_atom_site_adp_type
_atom_site_calc_flag
_atom_site_refinement_flags
_atom_site_occupancy
_atom_site_symmetry_multiplicity
O O1 0.26808(18) 0.12586(7) 0.60062(14) 0.0292(4) Uani d . 1 1
N N5 -0.0311(2) 0.21218(8) 0.29706(16) 0.0243(4) Uani d . 1 1
N N3 0.0101(2) 0.33173(8) 0.34526(16) 0.0244(4) Uani d . 1 1
N N4 0.1812(2) 0.23979(8) 0.52010(16) 0.0233(4) Uani d . 1 1
N N6 0.0364(2) 0.14887(8) 0.36339(16) 0.0265(4) Uani d . 1 1
N N1 -0.0267(3) 0.44495(9) 0.32026(18) 0.0375(4) Uani d . 1 1
N N2 -0.1545(2) 0.41376(9) 0.18987(18) 0.0360(4) Uani d . 1 1
C C6 -0.1751(3) 0.22080(10) 0.1548(2) 0.0263(5) Uani d . 1 1
C C1 -0.2270(3) 0.28941(10) 0.10826(19) 0.0273(5) Uani d . 1 1
C C8 0.0587(2) 0.26359(10) 0.39243(19) 0.0223(4) Uani d . 1 1
C C11 0.1609(2) 0.16942(10) 0.49439(19) 0.0232(4) Uani d . 1 1
C C5 -0.2620(3) 0.16363(11) 0.0665(2) 0.0322(5) Uani d . 1 1
H H5 -0.2268 0.1175 0.1003 0.039 Uiso calc R 1 1
C C7 -0.1306(3) 0.34608(11) 0.20684(19) 0.0276(5) Uani d . 1 1
C C4 -0.4021(3) 0.17661(12) -0.0729(2) 0.0379(6) Uani d . 1 1
H H4 -0.4620 0.1386 -0.1356 0.045 Uiso calc R 1 1
C C3 -0.4562(3) 0.24455(12) -0.1222(2) 0.0379(6) Uani d . 1 1
H H3 -0.5523 0.2522 -0.2174 0.045 Uiso calc R 1 1
C C9 0.0698(3) 0.39608(10) 0.4119(2) 0.0292(5) Uani d . 1 1
C C2 -0.3704(3) 0.30040(12) -0.0332(2) 0.0349(5) Uani d . 1 1
H H2 -0.4079 0.3464 -0.0671 0.042 Uiso calc R 1 1
C C10 0.2187(3) 0.40648(10) 0.5633(2) 0.0336(5) Uani d . 1 1
H H10A 0.2326 0.4562 0.5868 0.050 Uiso calc R 1 1
H H10B 0.3407 0.3877 0.5610 0.050 Uiso calc R 1 1
H H10C 0.1805 0.3823 0.6414 0.050 Uiso calc R 1 1
C C12 0.2394(3) 0.05207(10) 0.5604(2) 0.0371(5) Uani d . 1 1
H H12A 0.2652 0.0432 0.4642 0.045 Uiso calc R 1 1
H H12B 0.1059 0.0386 0.5465 0.045 Uiso calc R 1 1
C C13 0.3737(3) 0.01071(11) 0.6867(2) 0.0439(6) Uani d . 1 1
H H13A 0.5055 0.0238 0.6983 0.066 Uiso calc R 1 1
H H13B 0.3556 -0.0389 0.6628 0.066 Uiso calc R 1 1
H H13C 0.3479 0.0202 0.7816 0.066 Uiso calc R 1 1

loop_
_atom_site_aniso_label
_atom_site_aniso_U_11
_atom_site_aniso_U_22
_atom_site_aniso_U_33
_atom_site_aniso_U_12
_atom_site_aniso_U_13
_atom_site_aniso_U_23
O1 0.0254(7) 0.0221(8) 0.0340(7) 0.0003(6) 0.0013(6) -0.0025(6)
N5 0.0207(8) 0.0270(10) 0.0242(8) -0.0019(7) 0.0060(6) -0.0033(7)
N3 0.0219(8) 0.0257(10) 0.0265(8) 0.0020(7) 0.0092(7) 0.0015(7)
N4 0.0174(8) 0.0253(10) 0.0263(8) -0.0008(7) 0.0059(7) -0.0020(7)
N6 0.0241(8) 0.0264(10) 0.0272(8) -0.0008(7) 0.0061(7) -0.0031(7)
N1 0.0416(11) 0.0319(11) 0.0399(10) 0.0074(9) 0.0147(8) 0.0028(8)
N2 0.0360(10) 0.0366(12) 0.0348(9) 0.0086(9) 0.0108(8) 0.0047(8)
C6 0.0185(9) 0.0407(13) 0.0216(9) -0.0026(9) 0.0091(7) -0.0014(9)
C1 0.0190(9) 0.0404(13) 0.0248(9) 0.0005(9) 0.0100(8) 0.0021(8)
C8 0.0169(9) 0.0267(11) 0.0249(9) -0.0012(8) 0.0092(8) -0.0029(8)
C11 0.0179(9) 0.0252(11) 0.0264(9) -0.0011(8) 0.0073(7) -0.0038(8)
C5 0.0256(10) 0.0441(14) 0.0282(10) -0.0102(10) 0.0107(8) -0.0060(9)
C7 0.0226(10) 0.0359(13) 0.0258(9) 0.0068(9) 0.0099(8) 0.0062(9)
C4 0.0254(11) 0.0629(17) 0.0263(10) -0.0151(11) 0.0097(9) -0.0098(10)
C3 0.0200(10) 0.0670(17) 0.0250(10) -0.0045(11) 0.0050(8) 0.0011(10)
C9 0.0296(11) 0.0266(12) 0.0350(10) 0.0017(9) 0.0153(9) -0.0033(9)
C2 0.0220(10) 0.0553(15) 0.0281(10) 0.0034(10) 0.0092(9) 0.0076(10)
C10 0.0338(12) 0.0270(12) 0.0394(11) -0.0031(10) 0.0110(9) -0.0077(9)
C12 0.0357(12) 0.0240(12) 0.0473(12) -0.0033(10) 0.0076(10) -0.0056(10)
C13 0.0462(14) 0.0250(13) 0.0560(14) 0.0026(10) 0.0106(11) 0.0014(10)

loop_
_atom_type_symbol
_atom_type_description
_atom_type_scat_dispersion_real
_atom_type_scat_dispersion_imag
_atom_type_scat_source
C C 0.0033 0.0016 'International Tables Vol C Tables 4.2.6.8 and 6.1.1.4'
H H 0.0000 0.0000 'International Tables Vol C Tables 4.2.6.8 and 6.1.1.4'
N N 0.0061 0.0033 'International Tables Vol C Tables 4.2.6.8 and 6.1.1.4'
O O 0.0106 0.0060 'International Tables Vol C Tables 4.2.6.8 and 6.1.1.4'

loop_
_geom_angle_atom_site_label_1
_geom_angle_atom_site_label_2
_geom_angle_atom_site_label_3
_geom_angle
C11 O1 C12 114.54(14)
C8 N5 N6 108.83(14)
C8 N5 C6 126.11(16)
N6 N5 C6 125.03(15)
C9 N3 C8 133.29(16)
C9 N3 C7 105.59(16)
C8 N3 C7 121.08(16)
C8 N4 C11 100.42(14)
C11 N6 N5 100.92(14)
C9 N1 N2 108.99(16)
C7 N2 N1 106.98(15)
C5 C6 C1 122.08(18)
C5 C6 N5 121.37(18)
C1 C6 N5 116.54(16)
C6 C1 C2 118.41(18)
C6 C1 C7 118.80(16)
C2 C1 C7 122.79(19)
N4 C8 N5 112.61(16)
N4 C8 N3 129.94(16)
N5 C8 N3 117.45(16)
N6 C11 O1 123.95(17)
N6 C11 N4 117.22(16)
O1 C11 N4 118.83(15)
C4 C5 C6 117.8(2)
C4 C5 H5 121.1
C6 C5 H5 121.1
N2 C7 N3 109.70(17)
N2 C7 C1 130.31(17)
N3 C7 C1 119.98(17)
C5 C4 C3 121.25(19)
C5 C4 H4 119.4
C3 C4 H4 119.4
C2 C3 C4 120.26(19)
C2 C3 H3 119.9
C4 C3 H3 119.9
N1 C9 N3 108.74(17)
N1 C9 C10 126.52(18)
N3 C9 C10 124.74(17)
C3 C2 C1 120.2(2)
C3 C2 H2 119.9
C1 C2 H2 119.9
C9 C10 H10A 109.5
C9 C10 H10B 109.5
H10A C10 H10B 109.5
C9 C10 H10C 109.5
H10A C10 H10C 109.5
H10B C10 H10C 109.5
O1 C12 C13 108.09(16)
O1 C12 H12A 110.1
C13 C12 H12A 110.1
O1 C12 H12B 110.1
C13 C12 H12B 110.1
H12A C12 H12B 108.4
C12 C13 H13A 109.5
C12 C13 H13B 109.5
H13A C13 H13B 109.5
C12 C13 H13C 109.5
H13A C13 H13C 109.5
H13B C13 H13C 109.5

loop_
_geom_bond_atom_site_label_1
_geom_bond_atom_site_label_2
_geom_bond_distance
O1 C11 1.341(2)
O1 C12 1.466(2)
N5 C8 1.351(2)
N5 N6 1.383(2)
N5 C6 1.414(2)
N3 C9 1.391(2)
N3 C8 1.392(2)
N3 C7 1.395(2)
N4 C8 1.320(2)
N4 C11 1.375(2)
N6 C11 1.327(2)
N1 C9 1.313(2)
N1 N2 1.407(2)
N2 C7 1.317(3)
C6 C5 1.398(3)
C6 C1 1.403(3)
C1 C2 1.412(3)
C1 C7 1.454(3)
C5 C4 1.395(3)
C5 H5 0.9500
C4 C3 1.400(3)
C4 H4 0.9500
C3 C2 1.379(3)
C3 H3 0.9500
C9 C10 1.493(3)
C2 H2 0.9500
C10 H10A 0.9800
C10 H10B 0.9800
C10 H10C 0.9800
C12 C13 1.497(3)
C12 H12A 0.9900
C12 H12B 0.9900
C13 H13A 0.9800
C13 H13B 0.9800
C13 H13C 0.9800

loop_
_geom_hbond_atom_site_label_D
_geom_hbond_atom_site_label_H
_geom_hbond_atom_site_label_A
_geom_hbond_site_symmetry_A
_geom_hbond_distance_DH
_geom_hbond_distance_HA
_geom_hbond_distance_DA
_geom_hbond_angle_DHA
C3 H3 N4 1_454 0.95 2.60 3.533(2) 166

loop_
_geom_torsion_atom_site_label_1
_geom_torsion_atom_site_label_2
_geom_torsion_atom_site_label_3
_geom_torsion_atom_site_label_4
_geom_torsion
C8 N5 N6 C11 0.41(17)
C6 N5 N6 C11 -177.68(15)
C9 N1 N2 C7 -0.1(2)
C8 N5 C6 C5 -178.46(16)
N6 N5 C6 C5 -0.7(3)
C8 N5 C6 C1 0.9(2)
N6 N5 C6 C1 178.64(15)
C5 C6 C1 C2 -0.6(3)
N5 C6 C1 C2 -179.99(15)
C5 C6 C1 C7 179.69(16)
N5 C6 C1 C7 0.3(2)
C11 N4 C8 N5 0.72(18)
C11 N4 C8 N3 180.00(16)
N6 N5 C8 N4 -0.8(2)
C6 N5 C8 N4 177.30(15)
N6 N5 C8 N3 179.86(13)
C6 N5 C8 N3 -2.1(2)
C9 N3 C8 N4 0.1(3)
C7 N3 C8 N4 -177.21(17)
C9 N3 C8 N5 179.34(16)
C7 N3 C8 N5 2.0(2)
N5 N6 C11 O1 -179.07(15)
N5 N6 C11 N4 0.04(19)
C12 O1 C11 N6 0.7(2)
C12 O1 C11 N4 -178.38(14)
C8 N4 C11 N6 -0.47(19)
C8 N4 C11 O1 178.70(15)
C1 C6 C5 C4 1.1(3)
N5 C6 C5 C4 -179.63(15)
N1 N2 C7 N3 -0.09(19)
N1 N2 C7 C1 178.94(18)
C9 N3 C7 N2 0.26(19)
C8 N3 C7 N2 178.22(14)
C9 N3 C7 C1 -178.89(15)
C8 N3 C7 C1 -0.9(2)
C6 C1 C7 N2 -179.24(17)
C2 C1 C7 N2 1.1(3)
C6 C1 C7 N3 -0.3(2)
C2 C1 C7 N3 -179.94(15)
C6 C5 C4 C3 -0.9(3)
C5 C4 C3 C2 0.2(3)
N2 N1 C9 N3 0.3(2)
N2 N1 C9 C10 -179.39(17)
C8 N3 C9 N1 -177.93(16)
C7 N3 C9 N1 -0.3(2)
C8 N3 C9 C10 1.8(3)
C7 N3 C9 C10 179.35(16)
C4 C3 C2 C1 0.2(3)
C6 C1 C2 C3 0.0(3)
C7 C1 C2 C3 179.65(17)
C11 O1 C12 C13 177.76(15)

loop_
_cod_related_entry_id
_cod_related_entry_database
_cod_related_entry_code
1 ChemSpider 30657337
